data_7035950
loop_
_publ_author_name
'Castellanos-Blanco, Nahury'
'Flores-Alamo, Marcos'
'Garc\'ia, Juventino J'

_publ_section_title
;
 Tandem hydrogenation and condensation of fluorinated \a,\b-unsaturated
 ketones with primary amines, catalyzed by nickel.
;
_journal_issue 35
_journal_name_full 'Dalton transactions (Cambridge, England : 2003)'
_journal_page_first 15653
_journal_page_last 15663
_journal_paper_doi 10.1039/c5dt02366a
_journal_volume 44
_journal_year 2015
_chemical_formula_moiety 'C33 H44 F6 Ni O P2'
_chemical_formula_sum 'C33 H44 F6 Ni O P2'
_chemical_formula_weight 691.33
_chemical_name_systematic
;
 ?
;
_space_group_IT_number 61
_symmetry_cell_setting orthorhombic
_symmetry_Int_Tables_number 61
_symmetry_space_group_name_Hall '-P 2ac 2ab'
_symmetry_space_group_name_H-M 'P b c a'
_atom_sites_solution_hydrogens geom
_audit_conform_dict_location ftp://ftp.iucr.org/pub/cif_core.dic
_audit_conform_dict_name cif_core.dic
_audit_conform_dict_version 2.4.3
_audit_creation_date 2015-06-18T23:41:19-00:00
_audit_creation_method 'WinGX routine CIF_UPDATE'
_audit_update_record
;
2015-06-19 deposited with the CCDC.
2015-07-23 downloaded from the CCDC.
;
_cell_angle_alpha 90
_cell_angle_beta 90
_cell_angle_gamma 90
_cell_formula_units_Z 8
_cell_length_a 14.9903(5)
_cell_length_b 17.0446(8)
_cell_length_c 26.6128(15)
_cell_measurement_reflns_used 5414
_cell_measurement_temperature 130(2)
_cell_measurement_theta_max 25.999
_cell_measurement_theta_min 3.3434
_cell_volume 6799.7(5)
_computing_cell_refinement
;
        CrysAlisPro, Agilent Technologies,
        Version 1.171.35.19 (release 27-10-2011 CrysAlis171 .NET)
        (compiled Oct 27 2011,15:02:11)
;
_computing_data_collection
;
        CrysAlisPro, Agilent Technologies,
        Version 1.171.35.19 (release 27-10-2011 CrysAlis171 .NET)
        (compiled Oct 27 2011,15:02:11)
;
_computing_data_reduction
;
        CrysAlisPro, Agilent Technologies,
        Version 1.171.35.19 (release 27-10-2011 CrysAlis171 .NET)
        (compiled Oct 27 2011,15:02:11)
;
_computing_structure_refinement 'SHELXL-2013 (Sheldrick, 2013)'
_diffrn_ambient_temperature 130(2)
_diffrn_detector_area_resol_mean 10.4685
_diffrn_measured_fraction_theta_full 0.997
_diffrn_measured_fraction_theta_max 0.997
_diffrn_measurement_device_type 'Xcalibur, Atlas, Gemini'
_diffrn_measurement_method '\w scans'
_diffrn_orient_matrix_UB_11 -0.010208
_diffrn_orient_matrix_UB_12 -0.0130776
_diffrn_orient_matrix_UB_13 0.0246392
_diffrn_orient_matrix_UB_21 0.0452571
_diffrn_orient_matrix_UB_22 0.0051423
_diffrn_orient_matrix_UB_23 0.0070419
_diffrn_orient_matrix_UB_31 -0.009334
_diffrn_orient_matrix_UB_32 0.0391642
_diffrn_orient_matrix_UB_33 0.0073268
_diffrn_radiation_monochromator graphite
_diffrn_radiation_type MoK\a
_diffrn_radiation_wavelength 0.71073
_diffrn_reflns_av_R_equivalents 0.0711
_diffrn_reflns_av_unetI/netI 0.208
_diffrn_reflns_laue_measured_fraction_full 0.997
_diffrn_reflns_laue_measured_fraction_max 0.997
_diffrn_reflns_limit_h_max 18
_diffrn_reflns_limit_h_min -15
_diffrn_reflns_limit_k_max 20
_diffrn_reflns_limit_k_min -20
_diffrn_reflns_limit_l_max 18
_diffrn_reflns_limit_l_min -32
_diffrn_reflns_number 30385
_diffrn_reflns_point_group_measured_fraction_full 0.997
_diffrn_reflns_point_group_measured_fraction_max 0.997
_diffrn_reflns_theta_full 25.242
_diffrn_reflns_theta_max 25.68
_diffrn_reflns_theta_min 3.35
_exptl_absorpt_coefficient_mu 0.722
_exptl_absorpt_correction_T_max 0.936
_exptl_absorpt_correction_T_min 0.826
_exptl_absorpt_correction_type analytical
_exptl_absorpt_process_details
;
        CrysAlisPro, Agilent Technologies,
        Version 1.171.35.19 (release 27-10-2011 CrysAlis171 .NET)
        (compiled Oct 27 2011,15:02:11)
Analytical numeric absorption correction using a multifaceted crystal
                        model based on expressions derived by R.C. Clark & J.S.
        (Clark, R. C. & Reid, J. S. (1995). Acta Cryst. A51, 887-897)
;
_exptl_crystal_colour brown
_exptl_crystal_density_diffrn 1.351
_exptl_crystal_description lamina
_exptl_crystal_F_000 2896
_exptl_crystal_size_max 0.37
_exptl_crystal_size_mid 0.22
_exptl_crystal_size_min 0.09
_refine_diff_density_max 1.045
_refine_diff_density_min -0.697
_refine_diff_density_rms 0.073
_refine_ls_extinction_method none
_refine_ls_goodness_of_fit_ref 1.032
_refine_ls_hydrogen_treatment constr
_refine_ls_matrix_type full
_refine_ls_number_parameters 396
_refine_ls_number_reflns 6446
_refine_ls_number_restraints 60
_refine_ls_restrained_S_all 1.027
_refine_ls_R_factor_all 0.0993
_refine_ls_R_factor_gt 0.0595
_refine_ls_shift/su_max 0.001
_refine_ls_shift/su_mean 0
_refine_ls_structure_factor_coef Fsqd
_refine_ls_weighting_details 'w=1/[\s^2^(Fo^2^)+(0.0573P)^2^+12.6393P] where P=(Fo^2^+2Fc^2^)/3'
_refine_ls_weighting_scheme calc
_refine_ls_wR_factor_gt 0.1376
_refine_ls_wR_factor_ref 0.1653
_reflns_Friedel_coverage 0
_reflns_number_gt 4250
_reflns_number_total 6446
_reflns_threshold_expression 'I > 2\s(I)'
_cod_data_source_file c5dt02366a2.cif
_cod_data_source_block 3a
_cod_depositor_comments 'Adding full bibliography for 7035948--7035950.cif.'
_cod_database_code 7035950
_shelx_estimated_absorpt_t_min 0.776
_shelx_estimated_absorpt_t_max 0.938

loop_
_symmetry_equiv_pos_as_xyz
'x, y, z'
'-x+1/2, -y, z+1/2'
'-x, y+1/2, -z+1/2'
'x+1/2, -y+1/2, -z'
'-x, -y, -z'
'x-1/2, y, -z-1/2'
'x, -y-1/2, z-1/2'
'-x-1/2, y-1/2, z'

loop_
_atom_site_label
_atom_site_type_symbol
_atom_site_fract_x
_atom_site_fract_y
_atom_site_fract_z
_atom_site_U_iso_or_equiv
_atom_site_adp_type
_atom_site_occupancy
_atom_site_site_symmetry_order
_atom_site_calc_flag
_atom_site_refinement_flags_posn
_atom_site_refinement_flags_adp
_atom_site_refinement_flags_occupancy
_atom_site_disorder_assembly
_atom_site_disorder_group
C1 C 0.7760(4) 0.6681(3) 0.0985(3) 0.0756(18) Uani 1 1 d . . . . .
H1A H 0.8127 0.6944 0.1244 0.091 Uiso 1 1 calc R U . . .
H1B H 0.7818 0.6981 0.0668 0.091 Uiso 1 1 calc R U . . .
C2 C 0.6773(4) 0.6676(3) 0.1153(3) 0.0717(18) Uani 1 1 d . . . . .
H2A H 0.6387 0.6609 0.0854 0.086 Uiso 1 1 calc R U . . .
H2B H 0.6626 0.7186 0.1309 0.086 Uiso 1 1 calc R U . . .
C3 C 0.6544(11) 0.6493(10) 0.2155(6) 0.078(2) Uani 0.546(10) 1 d . U P A 1
H3 H 0.6152 0.6951 0.2074 0.094 Uiso 0.546(10) 1 calc R U P A 1
C4 C 0.6123(8) 0.6099(8) 0.2553(5) 0.078(2) Uani 0.546(10) 1 d . U P A 1
H4A H 0.6454 0.5618 0.263 0.117 Uiso 0.546(10) 1 calc R U P A 1
H4B H 0.5512 0.5964 0.2455 0.117 Uiso 0.546(10) 1 calc R U P A 1
H4C H 0.6111 0.6439 0.285 0.117 Uiso 0.546(10) 1 calc R U P A 1
C5 C 0.7470(8) 0.6839(9) 0.2269(5) 0.078(2) Uani 0.546(10) 1 d . U P A 1
H5A H 0.746 0.7097 0.2598 0.117 Uiso 0.546(10) 1 calc R U P A 1
H5B H 0.7627 0.7224 0.201 0.117 Uiso 0.546(10) 1 calc R U P A 1
H5C H 0.7915 0.6417 0.2271 0.117 Uiso 0.546(10) 1 calc R U P A 1
C3A C 0.6724(13) 0.6252(12) 0.2294(7) 0.078(2) Uani 0.454(10) 1 d . U P A 2
H3A H 0.6394 0.6758 0.2338 0.094 Uiso 0.454(10) 1 calc R U P A 2
C4A C 0.6534(10) 0.5764(10) 0.2711(6) 0.078(2) Uani 0.454(10) 1 d . U P A 2
H4A1 H 0.6973 0.5338 0.2727 0.117 Uiso 0.454(10) 1 calc R U P A 2
H4A2 H 0.5935 0.5541 0.2674 0.117 Uiso 0.454(10) 1 calc R U P A 2
H4A3 H 0.6563 0.6074 0.3021 0.117 Uiso 0.454(10) 1 calc R U P A 2
C5A C 0.7734(10) 0.6415(11) 0.2366(7) 0.078(2) Uani 0.454(10) 1 d . U P A 2
H5A1 H 0.7839 0.6615 0.2707 0.117 Uiso 0.454(10) 1 calc R U P A 2
H5A2 H 0.7932 0.6805 0.212 0.117 Uiso 0.454(10) 1 calc R U P A 2
H5A3 H 0.807 0.5927 0.2318 0.117 Uiso 0.454(10) 1 calc R U P A 2
C6 C 0.5334(3) 0.5689(3) 0.1524(2) 0.0587(15) Uani 1 1 d . . . . .
H6 H 0.5153 0.5335 0.1806 0.07 Uiso 1 1 calc R U . . .
C7 C 0.5164(3) 0.5244(4) 0.1040(3) 0.086(2) Uani 1 1 d . . . . .
H7A H 0.4532 0.5102 0.1019 0.128 Uiso 1 1 calc R U . . .
H7B H 0.5528 0.4766 0.1035 0.128 Uiso 1 1 calc R U . . .
H7C H 0.5323 0.5575 0.0753 0.128 Uiso 1 1 calc R U . . .
C8 C 0.4731(4) 0.6417(4) 0.1552(3) 0.101(3) Uani 1 1 d . . . . .
H8A H 0.4831 0.6746 0.1255 0.151 Uiso 1 1 calc R U . . .
H8B H 0.4873 0.6717 0.1856 0.151 Uiso 1 1 calc R U . . .
H8C H 0.4105 0.6252 0.1563 0.151 Uiso 1 1 calc R U . . .
C9 C 0.8047(3) 0.5499(3) 0.02077(18) 0.0496(12) Uani 1 1 d . . . . .
H9 H 0.8331 0.498 0.0138 0.059 Uiso 1 1 calc R U . . .
C10 C 0.7056(3) 0.5418(3) 0.0063(2) 0.0709(16) Uani 1 1 d . . . . .
H10A H 0.6759 0.5927 0.01 0.106 Uiso 1 1 calc R U . . .
H10B H 0.6769 0.5033 0.0283 0.106 Uiso 1 1 calc R U . . .
H10C H 0.701 0.5243 -0.0287 0.106 Uiso 1 1 calc R U . . .
C11 C 0.8514(4) 0.6097(3) -0.0130(2) 0.0707(16) Uani 1 1 d . . . . .
H11A H 0.8463 0.5931 -0.0482 0.106 Uiso 1 1 calc R U . . .
H11B H 0.9146 0.6131 -0.0038 0.106 Uiso 1 1 calc R U . . .
H11C H 0.8234 0.6612 -0.0088 0.106 Uiso 1 1 calc R U . . .
C12 C 0.9382(3) 0.5798(4) 0.0979(2) 0.0637(15) Uani 1 1 d . . . . .
H12 H 0.958 0.6262 0.0778 0.076 Uiso 1 1 calc R U . . .
C13 C 0.9594(4) 0.5955(6) 0.1532(3) 0.119(3) Uani 1 1 d . . . . .
H13A H 0.9376 0.5518 0.1737 0.179 Uiso 1 1 calc R U . . .
H13B H 0.93 0.6442 0.1638 0.179 Uiso 1 1 calc R U . . .
H13C H 1.024 0.6008 0.1575 0.179 Uiso 1 1 calc R U . . .
C14 C 0.9899(3) 0.5083(4) 0.0798(3) 0.082(2) Uani 1 1 d . . . . .
H14A H 1.054 0.5186 0.0824 0.123 Uiso 1 1 calc R U . . .
H14B H 0.9745 0.4973 0.0447 0.123 Uiso 1 1 calc R U . . .
H14C H 0.9745 0.4629 0.1007 0.123 Uiso 1 1 calc R U . . .
C15 C 0.6584(3) 0.3827(3) 0.27426(18) 0.0459(11) Uani 1 1 d . . . . .
C16 C 0.6765(3) 0.3852(4) 0.32536(19) 0.0734(18) Uani 1 1 d . . . . .
H16 H 0.6314 0.3709 0.3487 0.088 Uiso 1 1 calc R U . . .
C17 C 0.7588(3) 0.4082(5) 0.3426(2) 0.101(3) Uani 1 1 d . . . . .
H17 H 0.7705 0.4112 0.3777 0.121 Uiso 1 1 calc R U . . .
C18 C 0.8243(3) 0.4270(5) 0.3082(2) 0.099(3) Uani 1 1 d . . . . .
H18 H 0.8819 0.4419 0.3196 0.118 Uiso 1 1 calc R U . . .
C19 C 0.8072(3) 0.4243(4) 0.25798(18) 0.0676(17) Uani 1 1 d . . . . .
H19 H 0.8533 0.438 0.2351 0.081 Uiso 1 1 calc R U . . .
C20 C 0.7236(2) 0.4019(3) 0.23884(17) 0.0442(11) Uani 1 1 d . . . . .
C21 C 0.7087(2) 0.4002(3) 0.18387(16) 0.0387(10) Uani 1 1 d . . . . .
H21 H 0.6509 0.4114 0.1712 0.046 Uiso 1 1 calc R U . . .
C22 C 0.7781(2) 0.3823(3) 0.14938(16) 0.0384(10) Uani 1 1 d . . . . .
H22 H 0.8383 0.3784 0.1604 0.046 Uiso 1 1 calc R U . . .
C23 C 0.7554(2) 0.3701(3) 0.09743(16) 0.0364(10) Uani 1 1 d . . . . .
C24 C 0.8287(3) 0.3459(3) 0.06263(17) 0.0418(10) Uani 1 1 d . . . . .
H24 H 0.8889 0.3477 0.0738 0.05 Uiso 1 1 calc R U . . .
C25 C 0.8108(3) 0.3220(3) 0.01615(16) 0.0406(10) Uani 1 1 d . . . . .
H25 H 0.7514 0.3298 0.0047 0.049 Uiso 1 1 calc R U . . .
C26 C 0.8724(3) 0.2849(3) -0.01922(17) 0.0454(11) Uani 1 1 d . . . . .
C27 C 0.9515(3) 0.2501(3) -0.00270(19) 0.0508(12) Uani 1 1 d . . . . .
H27 H 0.9669 0.253 0.0319 0.061 Uiso 1 1 calc R U . . .
C28 C 1.0079(3) 0.2114(3) -0.0356(2) 0.0596(14) Uani 1 1 d . . . . .
H28 H 1.0614 0.1884 -0.0235 0.072 Uiso 1 1 calc R U . . .
C29 C 0.9869(3) 0.2059(4) -0.0859(2) 0.0712(17) Uani 1 1 d . . . . .
H29 H 1.0252 0.1786 -0.1083 0.085 Uiso 1 1 calc R U . . .
C30 C 0.9100(3) 0.2403(3) -0.1034(2) 0.0658(16) Uani 1 1 d . . . . .
H30 H 0.8959 0.2375 -0.1382 0.079 Uiso 1 1 calc R U . . .
C31 C 0.8524(3) 0.2791(3) -0.07069(18) 0.0526(12) Uani 1 1 d . . . . .
C32 C 0.7701(3) 0.3154(4) -0.09154(19) 0.0591(14) Uani 1 1 d . . . . .
C33 C 0.5673(3) 0.3572(3) 0.25820(19) 0.0488(12) Uani 1 1 d . . . . .
O1 O 0.67712(17) 0.37399(19) 0.08114(11) 0.0477(8) Uani 1 1 d . . . . .
Ni1 Ni 0.74316(3) 0.49375(3) 0.14109(2) 0.03892(18) Uani 1 1 d . . . . .
P1 P 0.81678(7) 0.56751(8) 0.08891(5) 0.0482(3) Uani 1 1 d . . . . .
P2 P 0.65440(8) 0.58862(8) 0.16018(6) 0.0548(4) Uani 1 1 d . . . . .
F1 F 0.7636(2) 0.3923(2) -0.08154(13) 0.0746(9) Uani 1 1 d . . . . .
F2 F 0.69459(17) 0.28352(19) -0.07387(11) 0.0664(8) Uani 1 1 d . . . . .
F3 F 0.7637(2) 0.3092(3) -0.14169(12) 0.0988(14) Uani 1 1 d . . . . .
F4 F 0.52492(14) 0.41185(16) 0.23075(11) 0.0547(7) Uani 1 1 d . . . . .
F5 F 0.56635(19) 0.29198(17) 0.22959(13) 0.0701(9) Uani 1 1 d . . . . .
F6 F 0.51263(17) 0.34166(18) 0.29724(12) 0.0671(8) Uani 1 1 d . . . . .

loop_
_atom_site_aniso_label
_atom_site_aniso_U_11
_atom_site_aniso_U_22
_atom_site_aniso_U_33
_atom_site_aniso_U_23
_atom_site_aniso_U_13
_atom_site_aniso_U_12
C1 0.064(3) 0.059(3) 0.103(5) -0.010(3) 0.043(3) -0.011(3)
C2 0.060(3) 0.046(3) 0.109(5) -0.002(3) 0.040(3) 0.002(3)
C3 0.066(4) 0.097(6) 0.072(5) -0.019(4) 0.022(3) -0.020(4)
C4 0.066(4) 0.097(6) 0.072(5) -0.019(4) 0.022(3) -0.020(4)
C5 0.066(4) 0.097(6) 0.072(5) -0.019(4) 0.022(3) -0.020(4)
C3A 0.066(4) 0.097(6) 0.072(5) -0.019(4) 0.022(3) -0.020(4)
C4A 0.066(4) 0.097(6) 0.072(5) -0.019(4) 0.022(3) -0.020(4)
C5A 0.066(4) 0.097(6) 0.072(5) -0.019(4) 0.022(3) -0.020(4)
C6 0.032(2) 0.049(3) 0.095(5) 0.012(3) 0.019(2) 0.009(2)
C7 0.035(3) 0.116(5) 0.106(6) -0.011(4) -0.004(3) 0.011(3)
C8 0.055(3) 0.073(4) 0.174(8) 0.031(4) 0.028(4) 0.027(3)
C9 0.049(3) 0.057(3) 0.043(3) 0.015(2) 0.003(2) 0.018(2)
C10 0.056(3) 0.085(4) 0.072(4) 0.009(3) -0.014(3) 0.015(3)
C11 0.077(4) 0.075(4) 0.060(4) 0.024(3) 0.008(3) 0.014(3)
C12 0.031(2) 0.109(4) 0.052(3) 0.011(3) 0.008(2) -0.011(3)
C13 0.065(4) 0.227(9) 0.065(5) 0.006(5) -0.002(3) -0.074(5)
C14 0.028(2) 0.121(5) 0.098(5) 0.039(4) 0.008(3) 0.008(3)
C15 0.0262(19) 0.068(3) 0.043(3) 0.002(2) 0.0043(19) 0.012(2)
C16 0.039(2) 0.147(6) 0.035(3) 0.009(3) 0.011(2) 0.017(3)
C17 0.042(3) 0.234(9) 0.026(3) 0.006(4) 0.000(2) 0.015(4)
C18 0.031(2) 0.232(9) 0.033(3) -0.016(4) -0.002(2) -0.009(4)
C19 0.025(2) 0.146(5) 0.032(3) -0.008(3) 0.0008(19) -0.001(3)
C20 0.0235(19) 0.073(3) 0.036(3) 0.001(2) 0.0033(17) 0.006(2)
C21 0.0223(18) 0.057(3) 0.037(2) -0.004(2) 0.0000(17) 0.0016(18)
C22 0.0240(18) 0.060(3) 0.031(2) -0.011(2) -0.0031(16) 0.0012(19)
C23 0.0267(19) 0.046(2) 0.037(2) -0.0096(19) 0.0032(17) -0.0009(18)
C24 0.0264(19) 0.059(3) 0.041(3) -0.005(2) 0.0006(18) 0.0011(19)
C25 0.0262(19) 0.061(3) 0.034(3) -0.009(2) 0.0008(17) -0.0018(19)
C26 0.029(2) 0.063(3) 0.044(3) -0.013(2) 0.0058(19) -0.006(2)
C27 0.030(2) 0.073(3) 0.049(3) -0.017(2) 0.003(2) -0.003(2)
C28 0.030(2) 0.081(4) 0.069(4) -0.025(3) 0.006(2) -0.001(2)
C29 0.042(3) 0.100(4) 0.072(4) -0.041(3) 0.015(3) 0.003(3)
C30 0.048(3) 0.106(4) 0.043(3) -0.028(3) 0.007(2) -0.006(3)
C31 0.037(2) 0.079(3) 0.042(3) -0.015(2) 0.007(2) -0.003(2)
C32 0.047(3) 0.094(4) 0.037(3) -0.014(3) 0.005(2) 0.002(3)
C33 0.032(2) 0.054(3) 0.060(3) 0.006(2) 0.016(2) 0.006(2)
O1 0.0249(14) 0.077(2) 0.0410(19) -0.0192(16) -0.0027(12) 0.0038(14)
Ni1 0.0221(3) 0.0582(4) 0.0365(3) -0.0044(3) 0.0034(2) 0.0035(2)
P1 0.0290(5) 0.0651(8) 0.0505(8) -0.0013(6) 0.0091(5) 0.0022(5)
P2 0.0356(6) 0.0560(8) 0.0727(10) -0.0145(7) 0.0212(6) -0.0018(6)
F1 0.0680(19) 0.086(2) 0.069(2) 0.0100(18) -0.0014(16) 0.0057(17)
F2 0.0371(14) 0.103(2) 0.059(2) -0.0073(16) -0.0056(13) -0.0023(15)
F3 0.072(2) 0.188(4) 0.0366(19) -0.019(2) -0.0030(15) 0.030(2)
F4 0.0239(11) 0.0677(17) 0.072(2) 0.0156(15) -0.0009(12) 0.0021(12)
F5 0.0538(16) 0.0667(19) 0.090(2) -0.0100(17) 0.0127(16) -0.0037(15)
F6 0.0422(14) 0.084(2) 0.075(2) 0.0179(16) 0.0242(14) -0.0043(14)

loop_
_atom_type_symbol
_atom_type_description
_atom_type_scat_dispersion_real
_atom_type_scat_dispersion_imag
_atom_type_scat_source
C C 0.0033 0.0016 'International Tables Vol C Tables 4.2.6.8 and 6.1.1.4'
H H 0 0 'International Tables Vol C Tables 4.2.6.8 and 6.1.1.4'
O O 0.0106 0.006 'International Tables Vol C Tables 4.2.6.8 and 6.1.1.4'
Ni Ni 0.3393 1.1124 'International Tables Vol C Tables 4.2.6.8 and 6.1.1.4'
P P 0.1023 0.0942 'International Tables Vol C Tables 4.2.6.8 and 6.1.1.4'
F F 0.0171 0.0103 'International Tables Vol C Tables 4.2.6.8 and 6.1.1.4'

loop_
_exptl_crystal_face_index_h
_exptl_crystal_face_index_k
_exptl_crystal_face_index_l
_exptl_crystal_face_perp_dist
-19 0 -17 0.1109
19 0 17 0.1109
-3 23 11 0.1586
3 -23 -11 0.1586
10 0 -33 0.0472
-10 0 33 0.0472

loop_
_geom_angle_atom_site_label_1
_geom_angle_atom_site_label_2
_geom_angle_atom_site_label_3
_geom_angle
C2 C1 P1 110.7(4)
C2 C1 H1A 109.5
P1 C1 H1A 109.5
C2 C1 H1B 109.5
P1 C1 H1B 109.5
H1A C1 H1B 108.1
C1 C2 P2 111.9(4)
C1 C2 H2A 109.2
P2 C2 H2A 109.2
C1 C2 H2B 109.2
P2 C2 H2B 109.2
H2A C2 H2B 107.9
C4 C3 C5 116.1(12)
C4 C3 P2 110.0(10)
C5 C3 P2 112.4(10)
C4 C3 H3 105.8
C5 C3 H3 105.8
P2 C3 H3 105.8
C3 C4 H4A 109.5
C3 C4 H4B 109.5
H4A C4 H4B 109.5
C3 C4 H4C 109.5
H4A C4 H4C 109.5
H4B C4 H4C 109.5
C3 C5 H5A 109.5
C3 C5 H5B 109.5
H5A C5 H5B 109.5
C3 C5 H5C 109.5
H5A C5 H5C 109.5
H5B C5 H5C 109.5
C4A C3A C5A 101.8(13)
C4A C3A P2 121.4(13)
C5A C3A P2 107.9(11)
C4A C3A H3A 108.4
C5A C3A H3A 108.4
P2 C3A H3A 108.4
C3A C4A H4A1 109.5
C3A C4A H4A2 109.5
H4A1 C4A H4A2 109.5
C3A C4A H4A3 109.5
H4A1 C4A H4A3 109.5
H4A2 C4A H4A3 109.5
C3A C5A H5A1 109.5
C3A C5A H5A2 109.5
H5A1 C5A H5A2 109.5
C3A C5A H5A3 109.5
H5A1 C5A H5A3 109.5
H5A2 C5A H5A3 109.5
C7 C6 C8 110.3(5)
C7 C6 P2 110.4(3)
C8 C6 P2 115.0(4)
C7 C6 H6 106.9
C8 C6 H6 106.9
P2 C6 H6 106.9
C6 C7 H7A 109.5
C6 C7 H7B 109.5
H7A C7 H7B 109.5
C6 C7 H7C 109.5
H7A C7 H7C 109.5
H7B C7 H7C 109.5
C6 C8 H8A 109.5
C6 C8 H8B 109.5
H8A C8 H8B 109.5
C6 C8 H8C 109.5
H8A C8 H8C 109.5
H8B C8 H8C 109.5
C11 C9 C10 110.7(4)
C11 C9 P1 115.1(4)
C10 C9 P1 110.8(3)
C11 C9 H9 106.6
C10 C9 H9 106.6
P1 C9 H9 106.6
C9 C10 H10A 109.5
C9 C10 H10B 109.5
H10A C10 H10B 109.5
C9 C10 H10C 109.5
H10A C10 H10C 109.5
H10B C10 H10C 109.5
C9 C11 H11A 109.5
C9 C11 H11B 109.5
H11A C11 H11B 109.5
C9 C11 H11C 109.5
H11A C11 H11C 109.5
H11B C11 H11C 109.5
C14 C12 C13 109.8(5)
C14 C12 P1 111.8(4)
C13 C12 P1 110.4(3)
C14 C12 H12 108.3
C13 C12 H12 108.3
P1 C12 H12 108.3
C12 C13 H13A 109.5
C12 C13 H13B 109.5
H13A C13 H13B 109.5
C12 C13 H13C 109.5
H13A C13 H13C 109.5
H13B C13 H13C 109.5
C12 C14 H14A 109.5
C12 C14 H14B 109.5
H14A C14 H14B 109.5
C12 C14 H14C 109.5
H14A C14 H14C 109.5
H14B C14 H14C 109.5
C16 C15 C20 121.1(4)
C16 C15 C33 117.9(4)
C20 C15 C33 121.0(4)
C17 C16 C15 120.9(5)
C17 C16 H16 119.6
C15 C16 H16 119.6
C16 C17 C18 118.8(5)
C16 C17 H17 120.6
C18 C17 H17 120.6
C19 C18 C17 120.7(5)
C19 C18 H18 119.6
C17 C18 H18 119.6
C18 C19 C20 122.2(4)
C18 C19 H19 118.9
C20 C19 H19 118.9
C15 C20 C19 116.3(4)
C15 C20 C21 123.8(4)
C19 C20 C21 119.9(4)
C22 C21 C20 122.2(3)
C22 C21 Ni1 67.6(2)
C20 C21 Ni1 120.1(3)
C22 C21 H21 118.9
C20 C21 H21 118.9
Ni1 C21 H21 82.8
C21 C22 C23 118.6(3)
C21 C22 Ni1 70.9(2)
C23 C22 Ni1 88.2(3)
C21 C22 H22 120.7
C23 C22 H22 120.7
Ni1 C22 H22 110.6
O1 C23 C22 123.1(4)
O1 C23 C24 119.3(4)
C22 C23 C24 117.4(3)
O1 C23 Ni1 92.8(3)
C22 C23 Ni1 55.2(2)
C24 C23 Ni1 126.5(3)
C25 C24 C23 120.8(4)
C25 C24 H24 119.6
C23 C24 H24 119.6
C24 C25 C26 127.1(4)
C24 C25 H25 116.5
C26 C25 H25 116.5
C27 C26 C31 117.3(4)
C27 C26 C25 121.2(4)
C31 C26 C25 121.5(4)
C28 C27 C26 121.4(5)
C28 C27 H27 119.3
C26 C27 H27 119.3
C29 C28 C27 120.5(5)
C29 C28 H28 119.8
C27 C28 H28 119.8
C30 C29 C28 119.5(5)
C30 C29 H29 120.3
C28 C29 H29 120.3
C29 C30 C31 120.7(5)
C29 C30 H30 119.7
C31 C30 H30 119.7
C30 C31 C26 120.7(4)
C30 C31 C32 118.6(5)
C26 C31 C32 120.8(4)
F2 C32 F1 105.3(4)
F2 C32 F3 104.9(4)
F1 C32 F3 105.6(5)
F2 C32 C31 113.7(5)
F1 C32 C31 113.1(4)
F3 C32 C31 113.5(4)
F4 C33 F5 105.1(4)
F4 C33 F6 105.5(3)
F5 C33 F6 105.4(4)
F4 C33 C15 112.7(4)
F5 C33 C15 114.3(4)
F6 C33 C15 113.0(4)
C22 Ni1 C21 41.48(16)
C22 Ni1 P2 148.87(12)
C21 Ni1 P2 107.52(12)
C22 Ni1 P1 119.39(12)
C21 Ni1 P1 160.60(12)
P2 Ni1 P1 91.72(5)
C22 Ni1 C23 36.57(15)
C21 Ni1 C23 66.57(16)
P2 Ni1 C23 144.66(10)
P1 Ni1 C23 99.14(11)
C1 P1 C9 104.8(3)
C1 P1 C12 101.8(3)
C9 P1 C12 104.0(2)
C1 P1 Ni1 106.36(18)
C9 P1 Ni1 118.92(16)
C12 P1 Ni1 118.89(19)
C3 P2 C2 96.4(6)
C3 P2 C6 101.2(6)
C2 P2 C6 104.1(3)
C2 P2 C3A 110.7(6)
C6 P2 C3A 107.2(6)
C3 P2 Ni1 128.6(6)
C2 P2 Ni1 106.34(16)
C6 P2 Ni1 116.18(16)
C3A P2 Ni1 112.0(6)

loop_
_geom_bond_atom_site_label_1
_geom_bond_atom_site_label_2
_geom_bond_distance
C1 C2 1.544(7)
C1 P1 1.838(6)
C1 H1A 0.99
C1 H1B 0.99
C2 P2 1.832(6)
C2 H2A 0.99
C2 H2B 0.99
C3 C4 1.403(17)
C3 C5 1.539(17)
C3 P2 1.799(17)
C3 H3 1
C4 H4A 0.98
C4 H4B 0.98
C4 H4C 0.98
C5 H5A 0.98
C5 H5B 0.98
C5 H5C 0.98
C3A C4A 1.42(2)
C3A C5A 1.55(2)
C3A P2 1.96(2)
C3A H3A 1
C4A H4A1 0.98
C4A H4A2 0.98
C4A H4A3 0.98
C5A H5A1 0.98
C5A H5A2 0.98
C5A H5A3 0.98
C6 C7 1.517(8)
C6 C8 1.537(7)
C6 P2 1.857(5)
C6 H6 1
C7 H7A 0.98
C7 H7B 0.98
C7 H7C 0.98
C8 H8A 0.98
C8 H8B 0.98
C8 H8C 0.98
C9 C11 1.529(7)
C9 C10 1.541(7)
C9 P1 1.847(5)
C9 H9 1
C10 H10A 0.98
C10 H10B 0.98
C10 H10C 0.98
C11 H11A 0.98
C11 H11B 0.98
C11 H11C 0.98
C12 C14 1.522(8)
C12 C13 1.530(8)
C12 P1 1.847(4)
C12 H12 1
C13 H13A 0.98
C13 H13B 0.98
C13 H13C 0.98
C14 H14A 0.98
C14 H14B 0.98
C14 H14C 0.98
C15 C16 1.388(7)
C15 C20 1.397(6)
C15 C33 1.495(6)
C16 C17 1.374(8)
C16 H16 0.95
C17 C18 1.382(8)
C17 H17 0.95
C18 C19 1.360(7)
C18 H18 0.95
C19 C20 1.406(6)
C19 H19 0.95
C20 C21 1.480(6)
C21 C22 1.421(5)
C21 Ni1 2.027(4)
C21 H21 0.95
C22 C23 1.439(6)
C22 Ni1 1.984(4)
C22 H22 0.95
C23 O1 1.253(4)
C23 C24 1.495(5)
C23 Ni1 2.414(4)
C24 C25 1.330(6)
C24 H24 0.95
C25 C26 1.463(6)
C25 H25 0.95
C26 C27 1.396(6)
C26 C31 1.406(6)
C27 C28 1.384(6)
C27 H27 0.95
C28 C29 1.378(8)
C28 H28 0.95
C29 C30 1.374(8)
C29 H29 0.95
C30 C31 1.393(6)
C30 H30 0.95
C31 C32 1.487(7)
C32 F2 1.341(6)
C32 F1 1.341(6)
C32 F3 1.342(6)
C33 F4 1.343(5)
C33 F5 1.348(5)
C33 F6 1.350(5)
Ni1 P2 2.1548(13)
Ni1 P1 2.1743(14)

loop_
_geom_torsion_atom_site_label_1
_geom_torsion_atom_site_label_2
_geom_torsion_atom_site_label_3
_geom_torsion_atom_site_label_4
_geom_torsion
P1 C1 C2 P2 40.2(6)
C20 C15 C16 C17 1.3(9)
C33 C15 C16 C17 -179.9(6)
C15 C16 C17 C18 -1.6(12)
C16 C17 C18 C19 1.3(13)
C17 C18 C19 C20 -0.6(12)
C16 C15 C20 C19 -0.6(8)
C33 C15 C20 C19 -179.3(5)
C16 C15 C20 C21 179.8(5)
C33 C15 C20 C21 1.1(7)
C18 C19 C20 C15 0.3(9)
C18 C19 C20 C21 179.9(6)
C15 C20 C21 C22 -148.9(5)
C19 C20 C21 C22 31.5(7)
C15 C20 C21 Ni1 130.0(4)
C19 C20 C21 Ni1 -49.5(6)
C20 C21 C22 C23 170.7(4)
Ni1 C21 C22 C23 -76.9(4)
C20 C21 C22 Ni1 -112.4(4)
C21 C22 C23 O1 -0.5(7)
Ni1 C22 C23 O1 -67.5(4)
C21 C22 C23 C24 -175.9(4)
Ni1 C22 C23 C24 117.1(4)
C21 C22 C23 Ni1 67.0(4)
O1 C23 C24 C25 -6.0(7)
C22 C23 C24 C25 169.6(4)
Ni1 C23 C24 C25 -125.0(4)
C23 C24 C25 C26 -169.3(4)
C24 C25 C26 C27 18.8(7)
C24 C25 C26 C31 -164.7(5)
C31 C26 C27 C28 0.0(7)
C25 C26 C27 C28 176.6(4)
C26 C27 C28 C29 -0.4(8)
C27 C28 C29 C30 1.0(9)
C28 C29 C30 C31 -1.3(9)
C29 C30 C31 C26 0.9(8)
C29 C30 C31 C32 180.0(5)
C27 C26 C31 C30 -0.3(7)
C25 C26 C31 C30 -176.9(5)
C27 C26 C31 C32 -179.3(5)
C25 C26 C31 C32 4.1(7)
C30 C31 C32 F2 116.4(5)
C26 C31 C32 F2 -64.6(7)
C30 C31 C32 F1 -123.5(5)
C26 C31 C32 F1 55.5(7)
C30 C31 C32 F3 -3.3(8)
C26 C31 C32 F3 175.7(5)
C16 C15 C33 F4 121.3(5)
C20 C15 C33 F4 -60.0(6)
C16 C15 C33 F5 -118.9(5)
C20 C15 C33 F5 59.9(6)
C16 C15 C33 F6 1.8(6)
C20 C15 C33 F6 -179.5(4)
C2 C1 P1 C9 96.3(5)
C2 C1 P1 C12 -155.7(5)
C2 C1 P1 Ni1 -30.5(5)
C11 C9 P1 C1 55.5(4)
C10 C9 P1 C1 -71.1(4)
C11 C9 P1 C12 -51.0(4)
C10 C9 P1 C12 -177.6(4)
C11 C9 P1 Ni1 174.1(3)
C10 C9 P1 Ni1 47.5(4)
C14 C12 P1 C1 -166.6(4)
C13 C12 P1 C1 70.9(6)
C14 C12 P1 C9 -57.9(4)
C13 C12 P1 C9 179.6(5)
C14 C12 P1 Ni1 77.1(4)
C13 C12 P1 Ni1 -45.4(6)
C4 C3 P2 C2 162.4(10)
C5 C3 P2 C2 -66.6(10)
C4 C3 P2 C6 56.5(11)
C5 C3 P2 C6 -172.4(9)
C4 C3 P2 C3A -55(3)
C5 C3 P2 C3A 76(3)
C4 C3 P2 Ni1 -80.8(12)
C5 C3 P2 Ni1 50.3(12)
C1 C2 P2 C3 102.0(7)
C1 C2 P2 C6 -154.7(4)
C1 C2 P2 C3A 90.4(7)
C1 C2 P2 Ni1 -31.5(5)
C7 C6 P2 C3 174.3(7)
C8 C6 P2 C3 48.7(7)
C7 C6 P2 C2 74.7(5)
C8 C6 P2 C2 -50.9(5)
C7 C6 P2 C3A -168.0(7)
C8 C6 P2 C3A 66.4(8)
C7 C6 P2 Ni1 -41.9(5)
C8 C6 P2 Ni1 -167.4(4)
